data_4065364
loop_
_publ_author_name
'MacDougall, Tiffany J.'
'Trepanier, Steven J.'
'Dutton, Jason L.'
'Ferguson, Michael J.'
'McDonald, Robert'
'Cowie, Martin'

_publ_section_title
;
 Facile Carbon--Carbon Bond Formation and Multiple Carbon--Hydrogen Bond
 Activations Promoted by Methylene-Bridged Iridium/Ruthenium Complexes
;
_journal_issue 21
_journal_name_full Organometallics
_journal_page_first 5882
_journal_paper_doi 10.1021/om200732p
_journal_volume 30
_journal_year 2011
_chemical_formula_moiety 'C62 H58 Ir O3 P4 Ru, 2(C H2 Cl2), B F4'
_chemical_formula_sum 'C64 H62 B Cl4 F4 Ir O3 P4 Ru'
_chemical_formula_weight 1524.90
_chemical_name_systematic
; 
 ? 
;
_space_group_IT_number 2
_symmetry_cell_setting triclinic
_symmetry_space_group_name_Hall '-P 1'
_symmetry_space_group_name_H-M 'P -1'
_atom_sites_solution_hydrogens geom
_atom_sites_solution_primary direct
_atom_sites_solution_secondary difmap
_audit_creation_method SHELXL-97
_cell_angle_alpha 95.2809(5)
_cell_angle_beta 100.1560(5)
_cell_angle_gamma 112.2561(5)
_cell_formula_units_Z 2
_cell_length_a 12.4286(6)
_cell_length_b 15.0216(7)
_cell_length_c 18.6676(8)
_cell_measurement_reflns_used 9841
_cell_measurement_temperature 173(2)
_cell_measurement_theta_max 27.56
_cell_measurement_theta_min 2.35
_cell_volume 3126.4(2)
_computing_cell_refinement 'Bruker SAINT'
_computing_data_collection 'Bruker APEX2'
_computing_data_reduction 'Bruker SAINT'
_computing_molecular_graphics 'Bruker SHELXTL'
_computing_publication_material 'Bruker SHELXTL'
_computing_structure_refinement 'SHELXL-97 (Sheldrick, 2008)'
_computing_structure_solution 'SHELXS-97 (Sheldrick, 2008)'
_diffrn_ambient_temperature 173(2)
_diffrn_measured_fraction_theta_full 0.995
_diffrn_measured_fraction_theta_max 0.995
_diffrn_measurement_device_type 'Bruker APEX-II CCD'
_diffrn_measurement_method '\w scans'
_diffrn_radiation_monochromator graphite
_diffrn_radiation_source 'fine-focus sealed tube'
_diffrn_radiation_type MoK\a
_diffrn_radiation_wavelength 0.71073
_diffrn_reflns_av_R_equivalents 0.0127
_diffrn_reflns_av_sigmaI/netI 0.0178
_diffrn_reflns_limit_h_max 16
_diffrn_reflns_limit_h_min -16
_diffrn_reflns_limit_k_max 19
_diffrn_reflns_limit_k_min -19
_diffrn_reflns_limit_l_max 24
_diffrn_reflns_limit_l_min -24
_diffrn_reflns_number 28261
_diffrn_reflns_theta_full 27.56
_diffrn_reflns_theta_max 27.56
_diffrn_reflns_theta_min 1.49
_exptl_absorpt_coefficient_mu 2.698
_exptl_absorpt_correction_T_max 0.4923
_exptl_absorpt_correction_T_min 0.3738
_exptl_absorpt_correction_type numerical
_exptl_absorpt_process_details 'SADABS (Sheldrick, 2008)'
_exptl_crystal_colour yellow
_exptl_crystal_density_diffrn 1.620
_exptl_crystal_density_method 'not measured'
_exptl_crystal_description fragment
_exptl_crystal_F_000 1520
_exptl_crystal_size_max 0.45
_exptl_crystal_size_mid 0.31
_exptl_crystal_size_min 0.31
_refine_diff_density_max 2.520
_refine_diff_density_min -1.668
_refine_diff_density_rms 0.112
_refine_ls_extinction_method none
_refine_ls_goodness_of_fit_ref 1.047
_refine_ls_hydrogen_treatment constr
_refine_ls_matrix_type full
_refine_ls_number_parameters 742
_refine_ls_number_reflns 14387
_refine_ls_number_restraints 0
_refine_ls_restrained_S_all 1.047
_refine_ls_R_factor_all 0.0373
_refine_ls_R_factor_gt 0.0345
_refine_ls_shift/su_max 0.001
_refine_ls_shift/su_mean 0.000
_refine_ls_structure_factor_coef Fsqd
_refine_ls_weighting_details 'calc w=1/[\s^2^(Fo^2^)+(0.0485P)^2^+9.0044P] where P=(Fo^2^+2Fc^2^)/3'
_refine_ls_weighting_scheme calc
_refine_ls_wR_factor_gt 0.0947
_refine_ls_wR_factor_ref 0.0964
_reflns_number_gt 13492
_reflns_number_total 14387
_reflns_threshold_expression I>2\s(I)
_cod_data_source_file om200732p_si_003.cif
_cod_data_source_block 10
_cod_depositor_comments
;
The following automatic conversions were performed:

'_symmetry_cell_setting' value 'Triclinic' changed to 'triclinic'
according to /home/saulius/struct/CIF-dictionaries/cif_core.dic
dictionary named 'cif_core.dic' version 2.4.1 from 2010-06-29.

Automatic conversion script
Id: cif_fix_values 1715 2011-07-08 13:25:40Z adriana 
;
_cod_database_code 4065364

loop_
_symmetry_equiv_pos_as_xyz
'x, y, z'
'-x, -y, -z'

loop_
_atom_site_label
_atom_site_type_symbol
_atom_site_fract_x
_atom_site_fract_y
_atom_site_fract_z
_atom_site_U_iso_or_equiv
_atom_site_adp_type
_atom_site_occupancy
_atom_site_symmetry_multiplicity
_atom_site_calc_flag
_atom_site_refinement_flags
Ir Ir 0.728022(11) 0.272105(10) 0.742943(7) 0.02491(5) Uani 1 1 d .
Ru Ru 0.90868(2) 0.19551(2) 0.723906(15) 0.02307(7) Uani 1 1 d .
P1 P 0.75560(8) 0.35166(7) 0.63933(5) 0.02595(18) Uani 1 1 d .
P2 P 0.94433(8) 0.27173(7) 0.61979(5) 0.02415(17) Uani 1 1 d .
P3 P 0.68494(8) 0.18259(7) 0.84009(5) 0.02620(18) Uani 1 1 d .
P4 P 0.85400(8) 0.08958(7) 0.81049(5) 0.02468(18) Uani 1 1 d .
O1 O 0.8423(3) 0.4633(2) 0.85074(19) 0.0499(8) Uani 1 1 d .
O2 O 1.0663(3) 0.3776(2) 0.83692(17) 0.0431(7) Uani 1 1 d .
O3 O 1.0935(3) 0.1159(2) 0.70208(19) 0.0448(7) Uani 1 1 d .
C1 C 0.7941(4) 0.3910(3) 0.8100(2) 0.0338(8) Uani 1 1 d .
C2 C 1.0031(3) 0.3094(3) 0.7944(2) 0.0312(8) Uani 1 1 d .
C3 C 1.0216(3) 0.1430(3) 0.7090(2) 0.0308(8) Uani 1 1 d .
C4 C 0.5689(5) 0.4196(4) 0.7799(4) 0.0593(14) Uani 1 1 d .
H4A H 0.6491 0.4449 0.7701 0.071 Uiso 1 1 calc R
H4B H 0.5753 0.4211 0.8331 0.071 Uiso 1 1 calc R
H4C H 0.5272 0.4601 0.7626 0.071 Uiso 1 1 calc R
C5 C 0.4998(4) 0.3155(4) 0.7395(3) 0.0450(11) Uani 1 1 d .
C6 C 0.5444(3) 0.2503(3) 0.7214(2) 0.0374(9) Uani 1 1 d .
C7 C 0.4595(4) 0.1446(4) 0.6866(3) 0.0457(11) Uani 1 1 d .
H7A H 0.4968 0.1005 0.7041 0.055 Uiso 1 1 calc R
H7B H 0.3848 0.1283 0.7041 0.055 Uiso 1 1 calc R
C8 C 0.4284(6) 0.1252(5) 0.6025(3) 0.075(2) Uani 1 1 d .
H8A H 0.3753 0.0563 0.5844 0.090 Uiso 1 1 calc R
H8B H 0.5017 0.1405 0.5844 0.090 Uiso 1 1 calc R
H8C H 0.3880 0.1664 0.5844 0.090 Uiso 1 1 calc R
C9 C 0.3665(5) 0.2901(5) 0.7212(4) 0.0659(16) Uani 1 1 d .
H9A H 0.3249 0.2264 0.6885 0.079 Uiso 1 1 calc R
H9B H 0.3509 0.3401 0.6964 0.079 Uiso 1 1 calc R
H9C H 0.3377 0.2872 0.7669 0.079 Uiso 1 1 calc R
C10 C 0.8151(3) 0.2925(3) 0.57577(19) 0.0273(7) Uani 1 1 d .
H10A H 0.7511 0.2289 0.5502 0.033 Uiso 1 1 calc R
H10B H 0.8375 0.3335 0.5378 0.033 Uiso 1 1 calc R
C11 C 0.8601(3) 0.4801(3) 0.6554(2) 0.0297(7) Uani 1 1 d .
C12 C 0.9631(4) 0.5157(3) 0.7124(2) 0.0331(8) Uani 1 1 d .
H12 H 0.9737 0.4758 0.7473 0.040 Uiso 1 1 calc R
C13 C 1.0501(4) 0.6092(3) 0.7183(2) 0.0385(9) Uani 1 1 d .
H13 H 1.1201 0.6324 0.7570 0.046 Uiso 1 1 calc R
C14 C 1.0356(4) 0.6687(3) 0.6683(3) 0.0421(10) Uani 1 1 d .
H14 H 1.0953 0.7326 0.6727 0.051 Uiso 1 1 calc R
C15 C 0.9336(4) 0.6346(3) 0.6118(3) 0.0420(10) Uani 1 1 d .
H15 H 0.9231 0.6752 0.5774 0.050 Uiso 1 1 calc R
C16 C 0.8462(4) 0.5406(3) 0.6053(2) 0.0357(8) Uani 1 1 d .
H16 H 0.7765 0.5175 0.5663 0.043 Uiso 1 1 calc R
C17 C 0.7098(3) 0.1508(3) 0.6784(2) 0.0276(7) Uani 1 1 d .
C18 C 0.7287(3) 0.0838(3) 0.6454(2) 0.0316(8) Uani 1 1 d .
C19 C 0.6981(5) -0.0086(3) 0.5943(2) 0.0479(11) Uani 1 1 d .
H19A H 0.6115 -0.0396 0.5743 0.057 Uiso 1 1 calc R
H19B H 0.7236 -0.0528 0.6213 0.057 Uiso 1 1 calc R
H19C H 0.7388 0.0057 0.5537 0.057 Uiso 1 1 calc R
C20 C 0.7049(3) 0.0687(3) 0.8235(2) 0.0272(7) Uani 1 1 d .
H20A H 0.6911 0.0345 0.8661 0.033 Uiso 1 1 calc R
H20B H 0.6449 0.0259 0.7790 0.033 Uiso 1 1 calc R
C21 C 0.6231(3) 0.3516(3) 0.5775(2) 0.0344(8) Uani 1 1 d .
C22 C 0.5668(4) 0.4087(4) 0.6015(3) 0.0449(10) Uani 1 1 d .
H22 H 0.5987 0.4491 0.6489 0.054 Uiso 1 1 calc R
C23 C 0.4638(5) 0.4071(4) 0.5566(4) 0.0573(14) Uani 1 1 d .
H23 H 0.4255 0.4461 0.5737 0.069 Uiso 1 1 calc R
C24 C 0.4167(5) 0.3494(4) 0.4873(3) 0.0596(15) Uani 1 1 d .
H24 H 0.3456 0.3478 0.4571 0.072 Uiso 1 1 calc R
C25 C 0.4730(4) 0.2948(4) 0.4626(3) 0.0551(13) Uani 1 1 d .
H25 H 0.4417 0.2560 0.4146 0.066 Uiso 1 1 calc R
C26 C 0.5765(4) 0.2951(3) 0.5070(2) 0.0413(10) Uani 1 1 d .
H26 H 0.6149 0.2566 0.4891 0.050 Uiso 1 1 calc R
C31 C 0.9687(4) 0.2008(3) 0.5433(2) 0.0293(7) Uani 1 1 d .
C32 C 0.8800(4) 0.1473(3) 0.4805(2) 0.0388(9) Uani 1 1 d .
H32 H 0.8021 0.1462 0.4754 0.047 Uiso 1 1 calc R
C33 C 0.9061(5) 0.0950(4) 0.4250(3) 0.0501(12) Uani 1 1 d .
H33 H 0.8455 0.0587 0.3821 0.060 Uiso 1 1 calc R
C34 C 1.0176(5) 0.0955(4) 0.4317(3) 0.0511(12) Uani 1 1 d .
H34 H 1.0339 0.0595 0.3936 0.061 Uiso 1 1 calc R
C35 C 1.1069(5) 0.1484(4) 0.4940(3) 0.0466(11) Uani 1 1 d .
H35 H 1.1845 0.1489 0.4988 0.056 Uiso 1 1 calc R
C36 C 1.0822(4) 0.2008(3) 0.5492(2) 0.0387(9) Uani 1 1 d .
H36 H 1.1435 0.2372 0.5918 0.046 Uiso 1 1 calc R
C41 C 1.0744(3) 0.3864(3) 0.6318(2) 0.0270(7) Uani 1 1 d .
C42 C 1.0836(4) 0.4476(3) 0.5795(2) 0.0359(8) Uani 1 1 d .
H42 H 1.0197 0.4310 0.5375 0.043 Uiso 1 1 calc R
C43 C 1.1853(4) 0.5325(3) 0.5884(3) 0.0434(10) Uani 1 1 d .
H43 H 1.1899 0.5748 0.5531 0.052 Uiso 1 1 calc R
C44 C 1.2801(4) 0.5560(3) 0.6481(3) 0.0439(10) Uani 1 1 d .
H44 H 1.3498 0.6142 0.6539 0.053 Uiso 1 1 calc R
C45 C 1.2736(4) 0.4953(3) 0.6992(3) 0.0405(9) Uani 1 1 d .
H45 H 1.3391 0.5111 0.7401 0.049 Uiso 1 1 calc R
C46 C 1.1710(3) 0.4104(3) 0.6913(2) 0.0320(8) Uani 1 1 d .
H46 H 1.1670 0.3686 0.7268 0.038 Uiso 1 1 calc R
C51 C 0.7711(3) 0.2381(3) 0.9350(2) 0.0319(8) Uani 1 1 d .
C52 C 0.7253(4) 0.2010(4) 0.9945(2) 0.0408(9) Uani 1 1 d .
H52 H 0.6480 0.1499 0.9855 0.049 Uiso 1 1 calc R
C53 C 0.7927(5) 0.2389(4) 1.0668(3) 0.0513(12) Uani 1 1 d .
H53 H 0.7609 0.2143 1.1071 0.062 Uiso 1 1 calc R
C54 C 0.9060(5) 0.3124(4) 1.0797(3) 0.0552(13) Uani 1 1 d .
H54 H 0.9524 0.3374 1.1289 0.066 Uiso 1 1 calc R
C55 C 0.9518(4) 0.3494(4) 1.0221(3) 0.0484(11) Uani 1 1 d .
H55 H 1.0292 0.4006 1.0315 0.058 Uiso 1 1 calc R
C56 C 0.8850(4) 0.3123(3) 0.9498(2) 0.0387(9) Uani 1 1 d .
H56 H 0.9176 0.3379 0.9101 0.046 Uiso 1 1 calc R
C61 C 0.5328(3) 0.1417(3) 0.8539(2) 0.0337(8) Uani 1 1 d .
C62 C 0.4537(4) 0.0441(4) 0.8382(3) 0.0437(10) Uani 1 1 d .
H62 H 0.4770 -0.0047 0.8187 0.052 Uiso 1 1 calc R
C63 C 0.3388(4) 0.0184(4) 0.8515(3) 0.0572(14) Uani 1 1 d .
H63 H 0.2842 -0.0482 0.8410 0.069 Uiso 1 1 calc R
C64 C 0.3050(4) 0.0880(5) 0.8791(3) 0.0615(15) Uani 1 1 d .
H64 H 0.2272 0.0697 0.8880 0.074 Uiso 1 1 calc R
C65 C 0.3829(5) 0.1851(4) 0.8945(3) 0.0550(13) Uani 1 1 d .
H65 H 0.3585 0.2335 0.9135 0.066 Uiso 1 1 calc R
C66 C 0.4970(4) 0.2120(4) 0.8819(3) 0.0415(10) Uani 1 1 d .
H66 H 0.5508 0.2789 0.8927 0.050 Uiso 1 1 calc R
C71 C 0.8429(4) -0.0347(3) 0.7821(2) 0.0298(7) Uani 1 1 d .
C72 C 0.9485(4) -0.0487(3) 0.7854(2) 0.0354(8) Uani 1 1 d .
H72 H 1.0233 0.0053 0.8030 0.042 Uiso 1 1 calc R
C73 C 0.9452(5) -0.1402(4) 0.7631(3) 0.0442(10) Uani 1 1 d .
H73 H 1.0177 -0.1485 0.7651 0.053 Uiso 1 1 calc R
C74 C 0.8373(5) -0.2196(4) 0.7381(3) 0.0467(11) Uani 1 1 d .
H74 H 0.8350 -0.2826 0.7232 0.056 Uiso 1 1 calc R
C75 C 0.7330(5) -0.2064(3) 0.7351(3) 0.0458(11) Uani 1 1 d .
H75 H 0.6585 -0.2609 0.7181 0.055 Uiso 1 1 calc R
C76 C 0.7350(4) -0.1145(3) 0.7566(2) 0.0386(9) Uani 1 1 d .
H76 H 0.6622 -0.1065 0.7537 0.046 Uiso 1 1 calc R
C81 C 0.9497(3) 0.1207(3) 0.9034(2) 0.0288(7) Uani 1 1 d .
C82 C 1.0706(3) 0.1817(3) 0.9161(2) 0.0354(9) Uani 1 1 d .
H82 H 1.1024 0.2097 0.8769 0.043 Uiso 1 1 calc R
C83 C 1.1449(4) 0.2016(4) 0.9861(2) 0.0432(10) Uani 1 1 d .
H83 H 1.2277 0.2416 0.9941 0.052 Uiso 1 1 calc R
C84 C 1.0990(4) 0.1636(4) 1.0436(2) 0.0442(10) Uani 1 1 d .
H84 H 1.1495 0.1788 1.0916 0.053 Uiso 1 1 calc R
C85 C 0.9794(4) 0.1032(4) 1.0317(2) 0.0449(11) Uani 1 1 d .
H85 H 0.9476 0.0770 1.0715 0.054 Uiso 1 1 calc R
C86 C 0.9057(4) 0.0807(3) 0.9617(2) 0.0376(9) Uani 1 1 d .
H86 H 0.8241 0.0374 0.9536 0.045 Uiso 1 1 calc R
F1 F 0.3077(3) 0.7813(3) 0.61640(19) 0.0710(9) Uani 1 1 d .
F2 F 0.3222(4) 0.8160(4) 0.7382(2) 0.1017(15) Uani 1 1 d .
F3 F 0.4584(4) 0.7771(4) 0.6983(3) 0.1126(18) Uani 1 1 d .
F4 F 0.4642(5) 0.9197(3) 0.6865(3) 0.1095(16) Uani 1 1 d .
B B 0.3808(7) 0.8295(5) 0.6837(4) 0.068(2) Uani 1 1 d .
Cl1S Cl 0.56166(19) 0.66593(16) 0.86356(13) 0.0963(6) Uani 1 1 d .
Cl2S Cl 0.5525(2) 0.85009(17) 0.91973(12) 0.0997(6) Uani 1 1 d .
C1S C 0.4745(8) 0.7331(7) 0.8654(6) 0.111(3) Uani 1 1 d .
H1SA H 0.4043 0.6968 0.8849 0.134 Uiso 1 1 calc R
H1SB H 0.4448 0.7399 0.8142 0.134 Uiso 1 1 calc R
Cl3S Cl 0.6376(2) 0.57385(19) 1.08799(17) 0.1164(8) Uani 1 1 d .
Cl4S Cl 0.7177(3) 0.4402(2) 1.0178(2) 0.1438(11) Uani 1 1 d .
C2S C 0.6949(11) 0.5393(8) 1.0166(6) 0.130(4) Uani 1 1 d .
H2SA H 0.6392 0.5316 0.9692 0.156 Uiso 1 1 calc R
H2SB H 0.7716 0.5935 1.0171 0.156 Uiso 1 1 calc R

loop_
_atom_site_aniso_label
_atom_site_aniso_U_11
_atom_site_aniso_U_22
_atom_site_aniso_U_33
_atom_site_aniso_U_23
_atom_site_aniso_U_13
_atom_site_aniso_U_12
Ir 0.01970(7) 0.02512(8) 0.02492(7) 0.00312(5) 0.00177(5) 0.00535(5)
Ru 0.02019(13) 0.02575(14) 0.02031(13) 0.00497(10) 0.00231(10) 0.00685(11)
P1 0.0230(4) 0.0252(4) 0.0260(4) 0.0043(3) 0.0013(3) 0.0077(4)
P2 0.0242(4) 0.0244(4) 0.0212(4) 0.0047(3) 0.0032(3) 0.0075(3)
P3 0.0188(4) 0.0301(5) 0.0257(4) 0.0036(4) 0.0039(3) 0.0062(4)
P4 0.0217(4) 0.0286(4) 0.0212(4) 0.0062(3) 0.0024(3) 0.0081(3)
O1 0.0476(19) 0.0394(17) 0.0479(19) -0.0094(15) 0.0082(15) 0.0066(15)
O2 0.0360(16) 0.0432(17) 0.0350(15) -0.0065(13) 0.0053(13) 0.0039(14)
O3 0.0404(17) 0.0503(19) 0.057(2) 0.0186(15) 0.0203(15) 0.0260(15)
C1 0.0290(19) 0.035(2) 0.034(2) 0.0022(16) 0.0071(15) 0.0100(16)
C2 0.0280(18) 0.0337(19) 0.0254(17) 0.0031(15) 0.0044(14) 0.0066(16)
C3 0.0274(18) 0.0325(19) 0.0296(18) 0.0077(15) 0.0062(14) 0.0084(15)
C4 0.055(3) 0.059(3) 0.073(4) 0.003(3) 0.016(3) 0.034(3)
C5 0.033(2) 0.053(3) 0.059(3) 0.025(2) 0.015(2) 0.023(2)
C6 0.0226(18) 0.045(2) 0.039(2) 0.0117(18) 0.0029(15) 0.0085(17)
C7 0.029(2) 0.051(3) 0.046(2) 0.015(2) 0.0006(18) 0.0050(19)
C8 0.057(3) 0.072(4) 0.054(3) 0.018(3) -0.013(3) -0.012(3)
C9 0.036(3) 0.077(4) 0.097(5) 0.033(4) 0.017(3) 0.031(3)
C10 0.0274(17) 0.0284(17) 0.0238(16) 0.0051(13) 0.0019(13) 0.0102(14)
C11 0.0298(18) 0.0254(17) 0.0319(18) 0.0034(14) 0.0088(15) 0.0085(15)
C12 0.0314(19) 0.0323(19) 0.0305(19) 0.0017(15) 0.0066(15) 0.0084(16)
C13 0.032(2) 0.035(2) 0.039(2) -0.0053(17) 0.0096(17) 0.0058(17)
C14 0.043(2) 0.0250(19) 0.052(3) 0.0002(17) 0.021(2) 0.0041(17)
C15 0.051(3) 0.029(2) 0.049(3) 0.0118(18) 0.020(2) 0.0143(19)
C16 0.038(2) 0.031(2) 0.038(2) 0.0089(16) 0.0097(17) 0.0129(17)
C17 0.0217(16) 0.0284(18) 0.0257(17) 0.0056(14) 0.0000(13) 0.0046(14)
C18 0.0286(18) 0.0295(18) 0.0273(18) 0.0071(15) -0.0009(14) 0.0045(15)
C19 0.058(3) 0.034(2) 0.033(2) 0.0006(17) -0.003(2) 0.006(2)
C20 0.0224(16) 0.0283(17) 0.0263(17) 0.0070(14) 0.0034(13) 0.0056(14)
C21 0.0270(18) 0.035(2) 0.039(2) 0.0145(17) 0.0032(15) 0.0105(16)
C22 0.041(2) 0.049(3) 0.051(3) 0.016(2) 0.010(2) 0.023(2)
C23 0.045(3) 0.065(3) 0.079(4) 0.035(3) 0.018(3) 0.034(3)
C24 0.035(2) 0.068(3) 0.072(4) 0.036(3) -0.002(2) 0.018(2)
C25 0.038(2) 0.062(3) 0.049(3) 0.019(2) -0.009(2) 0.009(2)
C26 0.033(2) 0.045(2) 0.038(2) 0.0105(18) -0.0031(17) 0.0113(19)
C31 0.037(2) 0.0260(17) 0.0233(16) 0.0060(13) 0.0086(14) 0.0104(15)
C32 0.042(2) 0.037(2) 0.030(2) 0.0011(16) 0.0044(17) 0.0108(18)
C33 0.060(3) 0.045(3) 0.032(2) -0.0051(19) 0.005(2) 0.012(2)
C34 0.074(4) 0.042(3) 0.039(2) 0.0000(19) 0.022(2) 0.022(2)
C35 0.055(3) 0.048(3) 0.044(2) 0.006(2) 0.016(2) 0.027(2)
C36 0.040(2) 0.043(2) 0.033(2) 0.0035(17) 0.0078(17) 0.0174(19)
C41 0.0252(17) 0.0254(17) 0.0295(17) 0.0038(14) 0.0084(14) 0.0085(14)
C42 0.037(2) 0.036(2) 0.034(2) 0.0101(16) 0.0087(16) 0.0110(17)
C43 0.045(2) 0.035(2) 0.052(3) 0.018(2) 0.019(2) 0.0119(19)
C44 0.034(2) 0.030(2) 0.061(3) 0.0060(19) 0.017(2) 0.0038(17)
C45 0.0266(19) 0.037(2) 0.051(3) 0.0016(19) 0.0063(17) 0.0068(17)
C46 0.0278(18) 0.0326(19) 0.0344(19) 0.0053(15) 0.0072(15) 0.0108(16)
C51 0.0286(18) 0.039(2) 0.0254(17) 0.0018(15) 0.0049(14) 0.0116(16)
C52 0.039(2) 0.049(2) 0.031(2) 0.0075(18) 0.0093(17) 0.0130(19)
C53 0.053(3) 0.067(3) 0.029(2) 0.008(2) 0.011(2) 0.019(3)
C54 0.052(3) 0.076(4) 0.028(2) -0.006(2) -0.0008(19) 0.023(3)
C55 0.036(2) 0.060(3) 0.033(2) -0.008(2) -0.0003(18) 0.009(2)
C56 0.0293(19) 0.049(2) 0.0282(19) -0.0014(17) 0.0053(15) 0.0081(18)
C61 0.0233(17) 0.043(2) 0.034(2) 0.0123(17) 0.0089(15) 0.0103(16)
C62 0.0254(19) 0.046(2) 0.054(3) 0.011(2) 0.0095(18) 0.0074(18)
C63 0.026(2) 0.061(3) 0.076(4) 0.020(3) 0.016(2) 0.006(2)
C64 0.027(2) 0.087(4) 0.073(4) 0.029(3) 0.021(2) 0.018(3)
C65 0.042(3) 0.072(4) 0.065(3) 0.019(3) 0.026(2) 0.031(3)
C66 0.034(2) 0.048(2) 0.047(2) 0.011(2) 0.0164(18) 0.0170(19)
C71 0.0351(19) 0.0321(19) 0.0215(16) 0.0080(14) 0.0029(14) 0.0136(16)
C72 0.038(2) 0.041(2) 0.0317(19) 0.0120(17) 0.0094(16) 0.0187(18)
C73 0.056(3) 0.052(3) 0.038(2) 0.013(2) 0.014(2) 0.034(2)
C74 0.069(3) 0.041(2) 0.037(2) 0.0062(18) 0.010(2) 0.030(2)
C75 0.052(3) 0.036(2) 0.040(2) 0.0032(18) -0.001(2) 0.014(2)
C76 0.038(2) 0.036(2) 0.038(2) 0.0058(17) -0.0003(17) 0.0154(18)
C81 0.0257(17) 0.0368(19) 0.0227(16) 0.0068(14) 0.0023(13) 0.0123(15)
C82 0.0258(18) 0.049(2) 0.0256(18) 0.0063(16) 0.0040(14) 0.0094(17)
C83 0.0262(19) 0.062(3) 0.031(2) 0.0053(19) -0.0008(16) 0.0099(19)
C84 0.037(2) 0.065(3) 0.0242(19) 0.0053(19) -0.0023(16) 0.018(2)
C85 0.038(2) 0.066(3) 0.027(2) 0.018(2) 0.0050(17) 0.017(2)
C86 0.0279(19) 0.047(2) 0.033(2) 0.0148(18) 0.0033(15) 0.0086(17)
F1 0.067(2) 0.084(2) 0.0561(19) 0.0033(17) -0.0057(16) 0.0347(19)
F2 0.078(3) 0.112(4) 0.072(3) -0.011(2) 0.008(2) 0.003(3)
F3 0.072(3) 0.085(3) 0.144(5) 0.006(3) -0.029(3) 0.018(2)
F4 0.101(4) 0.061(2) 0.136(4) 0.004(3) 0.030(3) 0.001(2)
B 0.072(5) 0.044(3) 0.058(4) 0.002(3) -0.002(3) 0.000(3)
Cl1S 0.0757(12) 0.0870(13) 0.1072(15) 0.0316(11) -0.0016(10) 0.0187(10)
Cl2S 0.1106(16) 0.0965(14) 0.0819(12) 0.0285(11) 0.0335(11) 0.0227(12)
C1S 0.088(6) 0.092(6) 0.126(8) 0.029(5) -0.019(5) 0.023(5)
Cl3S 0.1123(18) 0.1034(17) 0.147(2) 0.0022(15) 0.0537(17) 0.0516(14)
Cl4S 0.170(3) 0.119(2) 0.154(3) -0.0151(19) 0.029(2) 0.082(2)
C2S 0.151(10) 0.110(8) 0.134(9) 0.005(7) -0.004(7) 0.076(8)

loop_
_atom_type_symbol
_atom_type_description
_atom_type_scat_dispersion_real
_atom_type_scat_dispersion_imag
_atom_type_scat_source
C C 0.0033 0.0016 'International Tables Vol C Tables 4.2.6.8 and 6.1.1.4'
H H 0.0000 0.0000 'International Tables Vol C Tables 4.2.6.8 and 6.1.1.4'
B B 0.0013 0.0007 'International Tables Vol C Tables 4.2.6.8 and 6.1.1.4'
O O 0.0106 0.0060 'International Tables Vol C Tables 4.2.6.8 and 6.1.1.4'
F F 0.0171 0.0103 'International Tables Vol C Tables 4.2.6.8 and 6.1.1.4'
P P 0.1023 0.0942 'International Tables Vol C Tables 4.2.6.8 and 6.1.1.4'
Cl Cl 0.1484 0.1585 'International Tables Vol C Tables 4.2.6.8 and 6.1.1.4'
Ru Ru -1.2594 0.8363 'International Tables Vol C Tables 4.2.6.8 and 6.1.1.4'
Ir Ir -1.4442 7.9887 'International Tables Vol C Tables 4.2.6.8 and 6.1.1.4'

loop_
_geom_angle_atom_site_label_1
_geom_angle_atom_site_label_2
_geom_angle_atom_site_label_3
_geom_angle
C1 Ir C17 162.47(16)
C1 Ir C6 99.32(18)
C17 Ir C6 98.19(16)
C1 Ir P3 91.00(13)
C17 Ir P3 89.84(10)
C6 Ir P3 85.45(12)
C1 Ir P1 92.89(13)
C17 Ir P1 87.35(10)
C6 Ir P1 91.00(12)
P3 Ir P1 175.13(3)
C1 Ir Ru 111.94(12)
C17 Ir Ru 50.55(10)
C6 Ir Ru 148.47(13)
P3 Ir Ru 89.94(2)
P1 Ir Ru 91.34(2)
C2 Ru C3 102.21(17)
C2 Ru C17 122.44(16)
C3 Ru C17 135.35(16)
C2 Ru C18 153.77(16)
C3 Ru C18 104.03(16)
C17 Ru C18 31.32(14)
C2 Ru P2 95.25(12)
C3 Ru P2 87.79(12)
C17 Ru P2 88.28(9)
C18 Ru P2 85.98(9)
C2 Ru P4 96.19(12)
C3 Ru P4 88.25(12)
C17 Ru P4 86.93(9)
C18 Ru P4 84.47(9)
P2 Ru P4 168.45(3)
C2 Ru Ir 79.63(12)
C3 Ru Ir 178.14(12)
C17 Ru Ir 42.82(10)
C18 Ru Ir 74.14(11)
P2 Ru Ir 91.78(2)
P4 Ru Ir 91.84(2)
C11 P1 C10 102.83(17)
C11 P1 C21 102.46(18)
C10 P1 C21 101.82(18)
C11 P1 Ir 118.39(13)
C10 P1 Ir 111.05(12)
C21 P1 Ir 118.03(13)
C10 P2 C41 106.93(17)
C10 P2 C31 102.58(17)
C41 P2 C31 99.73(17)
C10 P2 Ru 110.96(12)
C41 P2 Ru 118.85(12)
C31 P2 Ru 116.03(12)
C20 P3 C61 103.13(19)
C20 P3 C51 103.96(18)
C61 P3 C51 100.52(18)
C20 P3 Ir 110.60(12)
C61 P3 Ir 117.18(13)
C51 P3 Ir 119.44(14)
C20 P4 C81 105.70(17)
C20 P4 C71 103.03(18)
C81 P4 C71 100.58(17)
C20 P4 Ru 111.59(12)
C81 P4 Ru 119.53(13)
C71 P4 Ru 114.60(12)
O1 C1 Ir 175.0(4)
O2 C2 Ru 175.9(4)
O3 C3 Ru 176.6(4)
C6 C5 C4 127.2(4)
C6 C5 C9 121.8(5)
C4 C5 C9 111.1(5)
C5 C6 C7 119.8(4)
C5 C6 Ir 127.1(3)
C7 C6 Ir 112.8(3)
C8 C7 C6 114.3(4)
P2 C10 P1 114.44(19)
C16 C11 C12 118.7(4)
C16 C11 P1 120.3(3)
C12 C11 P1 120.5(3)
C13 C12 C11 120.4(4)
C14 C13 C12 120.6(4)
C15 C14 C13 119.7(4)
C14 C15 C16 120.0(4)
C11 C16 C15 120.7(4)
C18 C17 Ir 164.2(3)
C18 C17 Ru 77.6(2)
Ir C17 Ru 86.64(13)
C17 C18 C19 156.5(4)
C17 C18 Ru 71.1(2)
C19 C18 Ru 132.4(3)
P4 C20 P3 112.10(19)
C22 C21 C26 118.7(4)
C22 C21 P1 119.3(3)
C26 C21 P1 122.0(3)
C21 C22 C23 120.3(5)
C24 C23 C22 120.7(5)
C25 C24 C23 119.3(5)
C24 C25 C26 120.9(5)
C21 C26 C25 120.1(5)
C32 C31 C36 118.7(4)
C32 C31 P2 123.4(3)
C36 C31 P2 117.9(3)
C31 C32 C33 119.7(4)
C34 C33 C32 120.9(4)
C33 C34 C35 120.0(4)
C36 C35 C34 119.5(5)
C35 C36 C31 121.1(4)
C46 C41 C42 118.6(4)
C46 C41 P2 119.8(3)
C42 C41 P2 121.4(3)
C43 C42 C41 120.4(4)
C44 C43 C42 120.3(4)
C45 C44 C43 120.0(4)
C44 C45 C46 120.1(4)
C41 C46 C45 120.6(4)
C56 C51 C52 118.5(4)
C56 C51 P3 121.7(3)
C52 C51 P3 119.7(3)
C53 C52 C51 120.3(4)
C54 C53 C52 119.7(4)
C55 C54 C53 120.6(4)
C54 C55 C56 120.0(5)
C51 C56 C55 120.8(4)
C66 C61 C62 119.7(4)
C66 C61 P3 117.7(3)
C62 C61 P3 122.6(3)
C61 C62 C63 119.1(5)
C64 C63 C62 120.6(5)
C63 C64 C65 120.5(5)
C64 C65 C66 119.8(5)
C61 C66 C65 120.3(5)
C76 C71 C72 118.7(4)
C76 C71 P4 123.0(3)
C72 C71 P4 118.3(3)
C73 C72 C71 120.7(4)
C74 C73 C72 120.4(4)
C75 C74 C73 119.2(4)
C74 C75 C76 121.0(5)
C71 C76 C75 120.0(4)
C86 C81 C82 118.7(3)
C86 C81 P4 121.1(3)
C82 C81 P4 120.1(3)
C81 C82 C83 120.2(4)
C84 C83 C82 120.3(4)
C83 C84 C85 119.9(4)
C84 C85 C86 120.1(4)
C85 C86 C81 120.8(4)
F2 B F4 117.3(6)
F2 B F1 112.3(6)
F4 B F1 117.2(6)
F2 B F3 103.8(6)
F4 B F3 99.5(6)
F1 B F3 103.6(6)
Cl1S C1S Cl2S 113.0(5)
Cl4S C2S Cl3S 117.1(7)

loop_
_geom_bond_atom_site_label_1
_geom_bond_atom_site_label_2
_geom_bond_distance
Ir C1 1.884(4)
Ir C17 2.003(4)
Ir C6 2.136(4)
Ir P3 2.3727(9)
Ir P1 2.3740(9)
Ir Ru 2.9419(3)
Ru C2 1.886(4)
Ru C3 1.898(4)
Ru C17 2.275(4)
Ru C18 2.348(4)
Ru P2 2.3694(9)
Ru P4 2.3765(9)
P1 C11 1.833(4)
P1 C10 1.833(4)
P1 C21 1.837(4)
P2 C10 1.820(4)
P2 C41 1.822(4)
P2 C31 1.839(4)
P3 C20 1.826(4)
P3 C61 1.828(4)
P3 C51 1.834(4)
P4 C20 1.823(4)
P4 C81 1.829(4)
P4 C71 1.839(4)
O1 C1 1.145(5)
O2 C2 1.147(5)
O3 C3 1.136(5)
C4 C5 1.513(8)
C5 C6 1.341(7)
C5 C9 1.518(6)
C6 C7 1.534(6)
C7 C8 1.522(7)
C11 C16 1.396(5)
C11 C12 1.398(5)
C12 C13 1.389(6)
C13 C14 1.386(7)
C14 C15 1.385(7)
C15 C16 1.397(6)
C17 C18 1.250(6)
C18 C19 1.486(6)
C21 C22 1.387(6)
C21 C26 1.392(6)
C22 C23 1.392(7)
C23 C24 1.382(9)
C24 C25 1.362(9)
C25 C26 1.400(6)
C31 C32 1.391(6)
C31 C36 1.395(6)
C32 C33 1.398(6)
C33 C34 1.367(8)
C34 C35 1.387(7)
C35 C36 1.386(6)
C41 C46 1.390(5)
C41 C42 1.391(5)
C42 C43 1.386(6)
C43 C44 1.381(7)
C44 C45 1.371(7)
C45 C46 1.393(6)
C51 C56 1.390(6)
C51 C52 1.400(6)
C52 C53 1.396(6)
C53 C54 1.383(8)
C54 C55 1.369(7)
C55 C56 1.392(6)
C61 C66 1.386(6)
C61 C62 1.390(6)
C62 C63 1.406(6)
C63 C64 1.359(9)
C64 C65 1.379(8)
C65 C66 1.390(6)
C71 C76 1.384(6)
C71 C72 1.397(6)
C72 C73 1.383(6)
C73 C74 1.380(7)
C74 C75 1.376(7)
C75 C76 1.392(6)
C81 C86 1.388(5)
C81 C82 1.395(5)
C82 C83 1.395(5)
C83 C84 1.373(6)
C84 C85 1.381(6)
C85 C86 1.386(6)
F1 B 1.363(8)
F2 B 1.339(9)
F3 B 1.466(10)
F4 B 1.348(8)
Cl1S C1S 1.740(10)
Cl2S C1S 1.758(9)
Cl3S C2S 1.743(12)
Cl4S C2S 1.619(10)

loop_
_geom_torsion_atom_site_label_1
_geom_torsion_atom_site_label_2
_geom_torsion_atom_site_label_3
_geom_torsion_atom_site_label_4
_geom_torsion
C1 Ir Ru C2 1.44(18)
C17 Ir Ru C2 -179.45(18)
C6 Ir Ru C2 -170.8(2)
P3 Ir Ru C2 -89.61(12)
P1 Ir Ru C2 95.09(12)
C1 Ir Ru C3 -170(4)
C17 Ir Ru C3 9(4)
C6 Ir Ru C3 18(4)
P3 Ir Ru C3 99(4)
P1 Ir Ru C3 -76(4)
C1 Ir Ru C17 -179.11(19)
C6 Ir Ru C17 8.7(2)
P3 Ir Ru C17 89.84(13)
P1 Ir Ru C17 -85.46(13)
C1 Ir Ru C18 -178.88(17)
C17 Ir Ru C18 0.23(16)
C6 Ir Ru C18 8.9(2)
P3 Ir Ru C18 90.07(10)
P1 Ir Ru C18 -85.23(10)
C1 Ir Ru P2 -93.57(14)
C17 Ir Ru P2 85.54(13)
C6 Ir Ru P2 94.2(2)
P3 Ir Ru P2 175.38(3)
P1 Ir Ru P2 0.08(3)
C1 Ir Ru P4 97.40(14)
C17 Ir Ru P4 -83.49(13)
C6 Ir Ru P4 -74.8(2)
P3 Ir Ru P4 6.35(3)
P1 Ir Ru P4 -168.95(3)
C1 Ir P1 C11 17.60(19)
C17 Ir P1 C11 -144.85(18)
C6 Ir P1 C11 116.99(19)
P3 Ir P1 C11 160.3(4)
Ru Ir P1 C11 -94.45(15)
C1 Ir P1 C10 136.19(18)
C17 Ir P1 C10 -26.27(16)
C6 Ir P1 C10 -124.42(18)
P3 Ir P1 C10 -81.1(4)
Ru Ir P1 C10 24.13(13)
C1 Ir P1 C21 -106.8(2)
C17 Ir P1 C21 90.71(19)
C6 Ir P1 C21 -7.4(2)
P3 Ir P1 C21 35.9(4)
Ru Ir P1 C21 141.11(16)
C2 Ru P2 C10 -104.22(18)
C3 Ru P2 C10 153.72(18)
C17 Ru P2 C10 18.21(16)
C18 Ru P2 C10 49.49(17)
P4 Ru P2 C10 83.7(2)
Ir Ru P2 C10 -24.47(13)
C2 Ru P2 C41 20.32(19)
C3 Ru P2 C41 -81.74(18)
C17 Ru P2 C41 142.75(17)
C18 Ru P2 C41 174.03(17)
P4 Ru P2 C41 -151.73(19)
Ir Ru P2 C41 100.07(14)
C2 Ru P2 C31 139.26(19)
C3 Ru P2 C31 37.20(19)
C17 Ru P2 C31 -98.32(18)
C18 Ru P2 C31 -67.04(18)
P4 Ru P2 C31 -32.8(2)
Ir Ru P2 C31 -141.00(15)
C1 Ir P3 C20 -144.34(18)
C17 Ir P3 C20 18.15(16)
C6 Ir P3 C20 116.39(18)
P1 Ir P3 C20 72.9(4)
Ru Ir P3 C20 -32.39(13)
C1 Ir P3 C61 97.9(2)
C17 Ir P3 C61 -99.61(19)
C6 Ir P3 C61 -1.4(2)
P1 Ir P3 C61 -44.9(4)
Ru Ir P3 C61 -150.15(16)
C1 Ir P3 C51 -23.8(2)
C17 Ir P3 C51 138.69(18)
C6 Ir P3 C51 -123.1(2)
P1 Ir P3 C51 -166.6(4)
Ru Ir P3 C51 88.15(15)
C2 Ru P4 C20 99.67(18)
C3 Ru P4 C20 -158.24(18)
C17 Ru P4 C20 -22.65(16)
C18 Ru P4 C20 -53.97(17)
P2 Ru P4 C20 -88.3(2)
Ir Ru P4 C20 19.90(13)
C2 Ru P4 C81 -24.29(19)
C3 Ru P4 C81 77.80(19)
C17 Ru P4 C81 -146.61(18)
C18 Ru P4 C81 -177.93(18)
P2 Ru P4 C81 147.8(2)
Ir Ru P4 C81 -104.06(15)
C2 Ru P4 C71 -143.73(19)
C3 Ru P4 C71 -41.64(18)
C17 Ru P4 C71 93.96(17)
C18 Ru P4 C71 62.64(18)
P2 Ru P4 C71 28.3(2)
Ir Ru P4 C71 136.51(14)
C17 Ir C1 O1 7(5)
C6 Ir C1 O1 -175(5)
P3 Ir C1 O1 99(5)
P1 Ir C1 O1 -84(5)
Ru Ir C1 O1 9(5)
C3 Ru C2 O2 5(5)
C17 Ru C2 O2 -175(5)
C18 Ru C2 O2 -175(5)
P2 Ru C2 O2 -84(5)
P4 Ru C2 O2 95(5)
Ir Ru C2 O2 -175(5)
C2 Ru C3 O3 -10(6)
C17 Ru C3 O3 170(6)
C18 Ru C3 O3 170(6)
P2 Ru C3 O3 84(6)
P4 Ru C3 O3 -106(6)
Ir Ru C3 O3 161(4)
C4 C5 C6 C7 174.3(5)
C9 C5 C6 C7 -4.7(7)
C4 C5 C6 Ir -0.5(8)
C9 C5 C6 Ir -179.6(4)
C1 Ir C6 C5 12.5(4)
C17 Ir C6 C5 -168.1(4)
P3 Ir C6 C5 102.7(4)
P1 Ir C6 C5 -80.6(4)
Ru Ir C6 C5 -174.8(3)
C1 Ir C6 C7 -162.7(3)
C17 Ir C6 C7 16.7(3)
P3 Ir C6 C7 -72.4(3)
P1 Ir C6 C7 104.2(3)
Ru Ir C6 C7 10.0(4)
C5 C6 C7 C8 92.9(6)
Ir C6 C7 C8 -91.6(5)
C41 P2 C10 P1 -81.6(2)
C31 P2 C10 P1 174.02(19)
Ru P2 C10 P1 49.5(2)
C11 P1 C10 P2 78.2(2)
C21 P1 C10 P2 -175.9(2)
Ir P1 C10 P2 -49.4(2)
C10 P1 C11 C16 83.1(3)
C21 P1 C11 C16 -22.3(4)
Ir P1 C11 C16 -154.1(3)
C10 P1 C11 C12 -88.6(3)
C21 P1 C11 C12 166.0(3)
Ir P1 C11 C12 34.2(4)
C16 C11 C12 C13 -0.6(6)
P1 C11 C12 C13 171.2(3)
C11 C12 C13 C14 0.6(6)
C12 C13 C14 C15 -0.2(7)
C13 C14 C15 C16 -0.2(7)
C12 C11 C16 C15 0.2(6)
P1 C11 C16 C15 -171.6(3)
C14 C15 C16 C11 0.2(7)
C1 Ir C17 C18 1.2(15)
C6 Ir C17 C18 -177.0(11)
P3 Ir C17 C18 -91.6(12)
P1 Ir C17 C18 92.4(12)
Ru Ir C17 C18 -1.5(11)
C1 Ir C17 Ru 2.7(6)
C6 Ir C17 Ru -175.44(13)
P3 Ir C17 Ru -90.06(9)
P1 Ir C17 Ru 93.92(9)
C2 Ru C17 C18 -179.8(2)
C3 Ru C17 C18 0.0(3)
P2 Ru C17 C18 85.1(2)
P4 Ru C17 C18 -84.4(2)
Ir Ru C17 C18 179.6(3)
C2 Ru C17 Ir 0.6(2)
C3 Ru C17 Ir -179.58(16)
C18 Ru C17 Ir -179.6(3)
P2 Ru C17 Ir -94.48(10)
P4 Ru C17 Ir 96.03(10)
Ir C17 C18 C19 -179.6(8)
Ru C17 C18 C19 178.9(10)
Ir C17 C18 Ru 1.6(11)
C2 Ru C18 C17 0.4(5)
C3 Ru C18 C17 180.0(2)
P2 Ru C18 C17 -93.3(2)
P4 Ru C18 C17 93.2(2)
Ir Ru C18 C17 -0.3(2)
C2 Ru C18 C19 -179.0(4)
C3 Ru C18 C19 0.6(4)
C17 Ru C18 C19 -179.4(5)
P2 Ru C18 C19 87.3(4)
P4 Ru C18 C19 -86.2(4)
Ir Ru C18 C19 -179.7(4)
C81 P4 C20 P3 82.7(2)
C71 P4 C20 P3 -172.20(18)
Ru P4 C20 P3 -48.8(2)
C61 P3 C20 P4 -178.32(19)
C51 P3 C20 P4 -73.8(2)
Ir P3 C20 P4 55.6(2)
C11 P1 C21 C22 -60.4(4)
C10 P1 C21 C22 -166.5(3)
Ir P1 C21 C22 71.6(4)
C11 P1 C21 C26 120.2(4)
C10 P1 C21 C26 14.1(4)
Ir P1 C21 C26 -107.7(3)
C26 C21 C22 C23 1.7(7)
P1 C21 C22 C23 -177.7(4)
C21 C22 C23 C24 -0.5(8)
C22 C23 C24 C25 -1.0(8)
C23 C24 C25 C26 1.2(8)
C22 C21 C26 C25 -1.5(7)
P1 C21 C26 C25 177.9(4)
C24 C25 C26 C21 0.0(8)
C10 P2 C31 C32 -22.3(4)
C41 P2 C31 C32 -132.3(3)
Ru P2 C31 C32 98.8(3)
C10 P2 C31 C36 158.0(3)
C41 P2 C31 C36 48.1(3)
Ru P2 C31 C36 -80.9(3)
C36 C31 C32 C33 -0.1(6)
P2 C31 C32 C33 -179.8(3)
C31 C32 C33 C34 0.3(7)
C32 C33 C34 C35 -0.2(8)
C33 C34 C35 C36 -0.1(8)
C34 C35 C36 C31 0.2(7)
C32 C31 C36 C35 -0.1(6)
P2 C31 C36 C35 179.5(4)
C10 P2 C41 C46 149.0(3)
C31 P2 C41 C46 -104.6(3)
Ru P2 C41 C46 22.5(4)
C10 P2 C41 C42 -36.0(4)
C31 P2 C41 C42 70.4(4)
Ru P2 C41 C42 -162.5(3)
C46 C41 C42 C43 -2.4(6)
P2 C41 C42 C43 -177.5(3)
C41 C42 C43 C44 1.8(7)
C42 C43 C44 C45 -0.2(7)
C43 C44 C45 C46 -0.6(7)
C42 C41 C46 C45 1.6(6)
P2 C41 C46 C45 176.7(3)
C44 C45 C46 C41 -0.1(7)
C20 P3 C51 C56 100.1(4)
C61 P3 C51 C56 -153.4(4)
Ir P3 C51 C56 -23.8(4)
C20 P3 C51 C52 -75.6(4)
C61 P3 C51 C52 30.9(4)
Ir P3 C51 C52 160.6(3)
C56 C51 C52 C53 0.6(7)
P3 C51 C52 C53 176.4(4)
C51 C52 C53 C54 -0.9(8)
C52 C53 C54 C55 1.1(9)
C53 C54 C55 C56 -0.9(9)
C52 C51 C56 C55 -0.4(7)
P3 C51 C56 C55 -176.2(4)
C54 C55 C56 C51 0.6(8)
C20 P3 C61 C66 167.7(3)
C51 P3 C61 C66 60.6(4)
Ir P3 C61 C66 -70.5(4)
C20 P3 C61 C62 -11.6(4)
C51 P3 C61 C62 -118.7(4)
Ir P3 C61 C62 110.2(4)
C66 C61 C62 C63 -0.3(7)
P3 C61 C62 C63 179.0(4)
C61 C62 C63 C64 0.2(8)
C62 C63 C64 C65 0.2(9)
C63 C64 C65 C66 -0.4(9)
C62 C61 C66 C65 0.1(7)
P3 C61 C66 C65 -179.2(4)
C64 C65 C66 C61 0.2(8)
C20 P4 C71 C76 17.1(4)
C81 P4 C71 C76 126.1(3)
Ru P4 C71 C76 -104.3(3)
C20 P4 C71 C72 -164.0(3)
C81 P4 C71 C72 -55.0(3)
Ru P4 C71 C72 74.6(3)
C76 C71 C72 C73 0.4(6)
P4 C71 C72 C73 -178.6(3)
C71 C72 C73 C74 -0.7(6)
C72 C73 C74 C75 0.4(7)
C73 C74 C75 C76 0.3(7)
C72 C71 C76 C75 0.3(6)
P4 C71 C76 C75 179.2(3)
C74 C75 C76 C71 -0.6(7)
C20 P4 C81 C86 32.5(4)
C71 P4 C81 C86 -74.4(4)
Ru P4 C81 C86 159.3(3)
C20 P4 C81 C82 -150.8(3)
C71 P4 C81 C82 102.2(4)
Ru P4 C81 C82 -24.1(4)
C86 C81 C82 C83 -0.1(7)
P4 C81 C82 C83 -176.8(4)
C81 C82 C83 C84 -1.9(8)
C82 C83 C84 C85 1.8(8)
C83 C84 C85 C86 0.1(8)
C84 C85 C86 C81 -2.1(8)
C82 C81 C86 C85 2.0(7)
P4 C81 C86 C85 178.7(4)
